data_7060682
loop_
_publ_author_name
'\,Ci\,cek, Metin'
'G\"urb\"uz, Nevin'
'\"Ozdemir, Nam\?ik'
'\"Ozdemir, \.Ismail'
'\.Ispir, Esin'

_publ_section_title
;
 Half-sandwich Ru(ii) arene complexes bearing benzimidazole ligands for
 the N-alkylation reaction of aniline with alcohols in a solvent-free
 medium
;
_journal_issue 25
_journal_name_full 'New Journal of Chemistry'
_journal_page_first 11075
_journal_page_last 11085
_journal_paper_doi 10.1039/D1NJ01539G
_journal_volume 45
_journal_year 2021
_chemical_formula_moiety 'C30 H30 Cl2 N2 Ru'
_chemical_formula_sum 'C30 H30 Cl2 N2 Ru'
_chemical_formula_weight 590.53
_space_group_crystal_system monoclinic
_space_group_IT_number 14
_space_group_name_Hall '-P 2ybc'
_space_group_name_H-M_alt 'P 1 21/c 1'
_atom_sites_solution_hydrogens geom
_atom_sites_solution_primary direct
_atom_sites_solution_secondary difmap
_audit_creation_method SHELXL-2018/3
_audit_update_record
;
2021-02-05 deposited with the CCDC.	2021-05-11 downloaded from the CCDC.
;
_cell_angle_alpha 90
_cell_angle_beta 103.766(4)
_cell_angle_gamma 90
_cell_formula_units_Z 4
_cell_length_a 13.4953(7)
_cell_length_b 13.5037(6)
_cell_length_c 15.3680(9)
_cell_measurement_reflns_used 36475
_cell_measurement_temperature 296(2)
_cell_measurement_theta_max 28.18
_cell_measurement_theta_min 1.81
_cell_volume 2720.2(2)
_computing_cell_refinement X-AREA
_computing_data_collection 'X-AREA (Stoe & Cie, 2002)'
_computing_data_reduction 'X-RED32 (Stoe & Cie, 2002)'
_computing_molecular_graphics 'OLEX2 (Dolomanov et al., 2009)'
_computing_publication_material 'OLEX2 (Dolomanov et al., 2009) and PLATON (Spek, 2009)'
_computing_structure_refinement 'SHELXL-2018/3 (Sheldrick, 2015)'
_computing_structure_solution 'SHELXT-2018/2 (Sheldrick, 2015)'
_diffrn_ambient_temperature 296(2)
_diffrn_detector_area_resol_mean 6.67
_diffrn_measured_fraction_theta_full 1.000
_diffrn_measured_fraction_theta_max 0.994
_diffrn_measurement_device_type 'STOE IPDS 2'
_diffrn_measurement_method '\w scans'
_diffrn_radiation_collimation '0.5 mm diameter, multiple pinhole'
_diffrn_radiation_monochromator 'plane graphite'
_diffrn_radiation_type MoK\a
_diffrn_radiation_wavelength 0.71073
_diffrn_reflns_av_R_equivalents 0.0869
_diffrn_reflns_av_unetI/netI 0.0528
_diffrn_reflns_Laue_measured_fraction_full 1.000
_diffrn_reflns_Laue_measured_fraction_max 0.994
_diffrn_reflns_limit_h_max 17
_diffrn_reflns_limit_h_min -17
_diffrn_reflns_limit_k_max 17
_diffrn_reflns_limit_k_min -17
_diffrn_reflns_limit_l_max 19
_diffrn_reflns_limit_l_min -20
_diffrn_reflns_number 31645
_diffrn_reflns_point_group_measured_fraction_full 1.000
_diffrn_reflns_point_group_measured_fraction_max 0.994
_diffrn_reflns_theta_full 25.242
_diffrn_reflns_theta_max 27.770
_diffrn_reflns_theta_min 2.034
_diffrn_source 'sealed X-ray tube, 12 x 0.4 mm long-fine focus'
_exptl_absorpt_coefficient_mu 0.794
_exptl_absorpt_correction_T_max 0.9406
_exptl_absorpt_correction_T_min 0.7977
_exptl_absorpt_correction_type integration
_exptl_absorpt_process_details 'X-RED32 (Stoe & Cie, 2002)'
_exptl_crystal_colour brown
_exptl_crystal_density_diffrn 1.442
_exptl_crystal_description prism
_exptl_crystal_F_000 1208
_exptl_crystal_size_max 0.440
_exptl_crystal_size_mid 0.110
_exptl_crystal_size_min 0.080
_refine_diff_density_max 0.643
_refine_diff_density_min -0.381
_refine_diff_density_rms 0.064
_refine_ls_extinction_method none
_refine_ls_goodness_of_fit_ref 1.010
_refine_ls_hydrogen_treatment constr
_refine_ls_matrix_type full
_refine_ls_number_parameters 319
_refine_ls_number_reflns 6378
_refine_ls_number_restraints 0
_refine_ls_restrained_S_all 1.010
_refine_ls_R_factor_all 0.0572
_refine_ls_R_factor_gt 0.0362
_refine_ls_shift/su_max 0.001
_refine_ls_shift/su_mean 0.000
_refine_ls_structure_factor_coef Fsqd
_refine_ls_weighting_details 'w=1/[\s^2^(Fo^2^)+(0.0309P)^2^] where P=(Fo^2^+2Fc^2^)/3'
_refine_ls_weighting_scheme calc
_refine_ls_wR_factor_gt 0.0682
_refine_ls_wR_factor_ref 0.0734
_reflns_Friedel_coverage 0.000
_reflns_number_gt 4981
_reflns_number_total 6378
_reflns_threshold_expression 'I > 2\s(I)'
_cod_data_source_file d1nj01539g2.cif
_cod_data_source_block namiko216
_cod_depositor_comments 'Adding full bibliography for 7060679--7060683.cif.'
_cod_original_sg_symbol_H-M 'P 21/c'
_cod_database_code 7060682
_shelx_shelxl_version_number 2018/3
_shelx_space_group_comment
;
The symmetry employed for this shelxl refinement is uniquely defined
by the following loop, which should always be used as a source of
symmetry information in preference to the above space-group names.
They are only intended as comments.
;
_shelx_estimated_absorpt_t_min 0.721
_shelx_estimated_absorpt_t_max 0.939

loop_
_space_group_symop_operation_xyz
'x, y, z'
'-x, y+1/2, -z+1/2'
'-x, -y, -z'
'x, -y-1/2, z-1/2'

loop_
_atom_site_label
_atom_site_type_symbol
_atom_site_fract_x
_atom_site_fract_y
_atom_site_fract_z
_atom_site_U_iso_or_equiv
_atom_site_adp_type
_atom_site_occupancy
_atom_site_site_symmetry_order
_atom_site_calc_flag
_atom_site_refinement_flags_posn
_atom_site_refinement_flags_adp
_atom_site_refinement_flags_occupancy
_atom_site_disorder_assembly
_atom_site_disorder_group
Ru1 Ru 0.59778(2) 0.73260(2) 0.76721(2) 0.02872(6) Uani 1 1 d . . . . .
Cl1 Cl 0.57557(6) 0.67942(6) 0.91114(4) 0.05065(18) Uani 1 1 d . . . . .
Cl2 Cl 0.64422(5) 0.56358(5) 0.73886(5) 0.04803(17) Uani 1 1 d . . . . .
N1 N 0.44472(15) 0.68447(15) 0.71595(13) 0.0331(4) Uani 1 1 d . . . . .
N2 N 0.27987(15) 0.65930(16) 0.70809(14) 0.0343(4) Uani 1 1 d . . . . .
C1 C 0.37107(19) 0.6896(2) 0.75871(17) 0.0346(5) Uani 1 1 d . . . . .
H1 H 0.380720 0.711720 0.817440 0.041 Uiso 1 1 calc R U . . .
C2 C 0.39970(19) 0.64680(19) 0.63065(16) 0.0344(5) Uani 1 1 d . . . . .
C3 C 0.4414(2) 0.6238(2) 0.55798(19) 0.0472(7) Uani 1 1 d . . . . .
H3 H 0.510317 0.633370 0.560867 0.057 Uiso 1 1 calc R U . . .
C4 C 0.3764(3) 0.5864(3) 0.4820(2) 0.0569(8) Uani 1 1 d . . . . .
H4 H 0.402311 0.569948 0.432923 0.068 Uiso 1 1 calc R U . . .
C5 C 0.2728(3) 0.5728(3) 0.47702(19) 0.0543(8) Uani 1 1 d . . . . .
H5 H 0.231527 0.547383 0.424560 0.065 Uiso 1 1 calc R U . . .
C6 C 0.2295(2) 0.5958(2) 0.54727(18) 0.0429(6) Uani 1 1 d . . . . .
H6 H 0.160098 0.587619 0.543142 0.052 Uiso 1 1 calc R U . . .
C7 C 0.29550(19) 0.63195(18) 0.62483(17) 0.0334(5) Uani 1 1 d . . . . .
C8 C 0.18110(18) 0.65579(19) 0.73366(17) 0.0336(5) Uani 1 1 d . . . . .
H8 H 0.141416 0.602412 0.698508 0.040 Uiso 1 1 calc R U . . .
C9 C 0.12062(19) 0.7509(2) 0.70748(17) 0.0389(6) Uani 1 1 d . . . . .
C10 C 0.1648(2) 0.8437(2) 0.7278(2) 0.0469(7) Uani 1 1 d . . . . .
H10 H 0.233506 0.848370 0.756766 0.056 Uiso 1 1 calc R U . . .
C11 C 0.1080(3) 0.9291(3) 0.7054(2) 0.0605(9) Uani 1 1 d . . . . .
H11 H 0.138186 0.990665 0.720286 0.073 Uiso 1 1 calc R U . . .
C12 C 0.0063(3) 0.9230(3) 0.6610(3) 0.0666(10) Uani 1 1 d . . . . .
H12 H -0.031526 0.980487 0.644765 0.080 Uiso 1 1 calc R U . . .
C13 C -0.0385(2) 0.8326(3) 0.6411(2) 0.0650(10) Uani 1 1 d . . . . .
H13 H -0.107373 0.828808 0.612392 0.078 Uiso 1 1 calc R U . . .
C14 C 0.0180(2) 0.7457(2) 0.6634(2) 0.0506(7) Uani 1 1 d . . . . .
H14 H -0.012982 0.684415 0.648697 0.061 Uiso 1 1 calc R U . . .
C15 C 0.19684(18) 0.62677(18) 0.83217(17) 0.0325(5) Uani 1 1 d . . . . .
C16 C 0.1566(2) 0.6804(2) 0.89287(19) 0.0435(6) Uani 1 1 d . . . . .
H16 H 0.121491 0.739032 0.874967 0.052 Uiso 1 1 calc R U . . .
C17 C 0.1687(3) 0.6468(2) 0.9802(2) 0.0519(7) Uani 1 1 d . . . . .
H17 H 0.140918 0.682765 1.020232 0.062 Uiso 1 1 calc R U . . .
C18 C 0.2214(2) 0.5610(2) 1.0080(2) 0.0478(7) Uani 1 1 d . . . . .
H18 H 0.229410 0.539017 1.066600 0.057 Uiso 1 1 calc R U . . .
C19 C 0.2623(2) 0.5077(2) 0.9486(2) 0.0495(7) Uani 1 1 d . . . . .
H19 H 0.298557 0.449888 0.967248 0.059 Uiso 1 1 calc R U . . .
C20 C 0.2495(2) 0.5400(2) 0.8617(2) 0.0445(6) Uani 1 1 d . . . . .
H20 H 0.276740 0.502982 0.821907 0.053 Uiso 1 1 calc R U . . .
C21 C 0.4733(3) 0.8890(3) 0.6065(2) 0.0559(8) Uani 1 1 d . . . . .
H21A H 0.478645 0.956086 0.587345 0.084 Uiso 1 1 calc R U . . .
H21B H 0.414310 0.882607 0.630702 0.084 Uiso 1 1 calc R U . . .
H21C H 0.466969 0.845264 0.556196 0.084 Uiso 1 1 calc R U . . .
C22 C 0.5665(2) 0.86279(19) 0.67653(18) 0.0397(6) Uani 1 1 d . . . . .
C23 C 0.5753(2) 0.89350(19) 0.7670(2) 0.0429(6) Uani 1 1 d . . . . .
H23 H 0.523631 0.931078 0.781337 0.051 Uiso 1 1 calc R U . . .
C24 C 0.6608(2) 0.8675(2) 0.8340(2) 0.0431(6) Uani 1 1 d . . . . .
H24 H 0.664398 0.887966 0.892436 0.052 Uiso 1 1 calc R U . . .
C25 C 0.7428(2) 0.8107(2) 0.81612(19) 0.0415(6) Uani 1 1 d . . . . .
C26 C 0.7319(2) 0.7793(2) 0.72614(19) 0.0414(6) Uani 1 1 d . . . . .
H26 H 0.782941 0.740573 0.712042 0.050 Uiso 1 1 calc R U . . .
C27 C 0.6457(2) 0.8049(2) 0.65712(18) 0.0402(6) Uani 1 1 d . . . . .
H27 H 0.641384 0.783569 0.598801 0.048 Uiso 1 1 calc R U . . .
C28 C 0.8339(2) 0.7837(3) 0.8920(2) 0.0552(8) Uani 1 1 d . . . . .
H28 H 0.811389 0.786824 0.947994 0.066 Uiso 1 1 calc R U . . .
C29 C 0.8740(3) 0.6805(3) 0.8845(3) 0.0732(11) Uani 1 1 d . . . . .
H29A H 0.819020 0.633836 0.877658 0.110 Uiso 1 1 calc R U . . .
H29B H 0.925316 0.665208 0.937636 0.110 Uiso 1 1 calc R U . . .
H29C H 0.903049 0.676934 0.833289 0.110 Uiso 1 1 calc R U . . .
C30 C 0.9177(3) 0.8613(3) 0.8977(3) 0.0811(13) Uani 1 1 d . . . . .
H30A H 0.975248 0.844440 0.945385 0.122 Uiso 1 1 calc R U . . .
H30B H 0.892182 0.925162 0.909179 0.122 Uiso 1 1 calc R U . . .
H30C H 0.938308 0.863188 0.842054 0.122 Uiso 1 1 calc R U . . .

loop_
_atom_site_aniso_label
_atom_site_aniso_U_11
_atom_site_aniso_U_22
_atom_site_aniso_U_33
_atom_site_aniso_U_23
_atom_site_aniso_U_13
_atom_site_aniso_U_12
Ru1 0.02709(9) 0.03058(9) 0.02890(9) 0.00230(9) 0.00749(6) 0.00069(9)
Cl1 0.0525(4) 0.0668(5) 0.0323(3) 0.0120(3) 0.0094(3) -0.0038(3)
Cl2 0.0426(4) 0.0340(3) 0.0675(5) -0.0041(3) 0.0131(3) 0.0028(3)
N1 0.0304(10) 0.0390(11) 0.0308(10) 0.0008(9) 0.0089(9) -0.0002(9)
N2 0.0287(10) 0.0418(11) 0.0331(11) -0.0009(9) 0.0084(9) 0.0005(9)
C1 0.0328(12) 0.0423(14) 0.0294(12) -0.0023(10) 0.0089(10) -0.0006(11)
C2 0.0353(13) 0.0362(13) 0.0315(12) 0.0026(10) 0.0074(10) 0.0001(10)
C3 0.0467(16) 0.0609(18) 0.0379(15) -0.0041(13) 0.0179(13) -0.0025(14)
C4 0.067(2) 0.069(2) 0.0382(16) -0.0105(14) 0.0190(15) 0.0009(17)
C5 0.061(2) 0.066(2) 0.0319(15) -0.0078(13) 0.0026(13) -0.0040(16)
C6 0.0414(15) 0.0472(16) 0.0370(14) 0.0001(12) 0.0028(12) -0.0030(12)
C7 0.0359(13) 0.0319(12) 0.0321(12) 0.0024(9) 0.0076(10) 0.0023(10)
C8 0.0251(11) 0.0399(14) 0.0355(13) 0.0012(10) 0.0062(10) -0.0005(10)
C9 0.0319(12) 0.0500(18) 0.0358(12) 0.0092(11) 0.0099(10) 0.0039(11)
C10 0.0403(15) 0.0483(17) 0.0529(17) 0.0085(13) 0.0127(13) 0.0027(13)
C11 0.068(2) 0.0473(17) 0.072(2) 0.0170(16) 0.0272(19) 0.0104(16)
C12 0.058(2) 0.065(2) 0.081(3) 0.0301(19) 0.0252(19) 0.0250(18)
C13 0.0357(16) 0.089(3) 0.069(2) 0.0255(19) 0.0105(15) 0.0184(17)
C14 0.0344(14) 0.064(2) 0.0522(16) 0.0096(14) 0.0081(12) 0.0010(13)
C15 0.0264(11) 0.0341(13) 0.0381(13) 0.0014(10) 0.0096(10) -0.0028(10)
C16 0.0473(16) 0.0392(15) 0.0474(16) 0.0033(12) 0.0181(13) 0.0095(12)
C17 0.063(2) 0.0541(18) 0.0434(16) -0.0025(13) 0.0228(15) 0.0044(15)
C18 0.0506(17) 0.0558(18) 0.0368(15) 0.0061(13) 0.0097(13) -0.0071(14)
C19 0.0481(17) 0.0433(16) 0.0554(18) 0.0126(13) 0.0093(14) 0.0104(13)
C20 0.0457(16) 0.0388(15) 0.0514(17) 0.0019(12) 0.0166(13) 0.0084(12)
C21 0.058(2) 0.0521(18) 0.0517(18) 0.0124(14) 0.0019(15) 0.0110(15)
C22 0.0444(15) 0.0332(13) 0.0406(14) 0.0099(11) 0.0082(12) 0.0000(11)
C23 0.0440(16) 0.0298(13) 0.0565(17) 0.0020(12) 0.0151(14) 0.0039(11)
C24 0.0487(16) 0.0341(14) 0.0443(15) -0.0069(11) 0.0066(13) -0.0042(12)
C25 0.0352(14) 0.0360(14) 0.0519(16) 0.0020(12) 0.0075(12) -0.0080(11)
C26 0.0359(13) 0.0383(14) 0.0541(16) 0.0069(12) 0.0189(12) -0.0019(11)
C27 0.0442(15) 0.0420(14) 0.0372(14) 0.0083(11) 0.0153(12) -0.0038(12)
C28 0.0429(16) 0.059(2) 0.0576(18) -0.0034(15) 0.0001(14) -0.0002(14)
C29 0.057(2) 0.058(2) 0.086(3) 0.0071(19) -0.0196(19) 0.0031(18)
C30 0.0442(19) 0.062(2) 0.120(4) -0.012(2) -0.015(2) -0.0062(17)

loop_
_atom_type_symbol
_atom_type_description
_atom_type_scat_dispersion_real
_atom_type_scat_dispersion_imag
_atom_type_scat_source
C C 0.0033 0.0016 'International Tables Vol C Tables 4.2.6.8 and 6.1.1.4'
H H 0.0000 0.0000 'International Tables Vol C Tables 4.2.6.8 and 6.1.1.4'
Cl Cl 0.1484 0.1585 'International Tables Vol C Tables 4.2.6.8 and 6.1.1.4'
N N 0.0061 0.0033 'International Tables Vol C Tables 4.2.6.8 and 6.1.1.4'
Ru Ru -1.2594 0.8363 'International Tables Vol C Tables 4.2.6.8 and 6.1.1.4'

loop_
_geom_angle_atom_site_label_1
_geom_angle_atom_site_label_2
_geom_angle_atom_site_label_3
_geom_angle
_geom_angle_site_symmetry_1
_geom_angle_site_symmetry_3
_geom_angle_publ_flag
N1 Ru1 C26 142.35(9) . . ?
N1 Ru1 C24 132.05(10) . . ?
C26 Ru1 C24 68.21(11) . . ?
N1 Ru1 C27 106.89(9) . . ?
C26 Ru1 C27 38.23(10) . . ?
C24 Ru1 C27 80.51(11) . . ?
N1 Ru1 C25 169.01(9) . . ?
C26 Ru1 C25 38.18(11) . . ?
C24 Ru1 C25 38.20(11) . . ?
C27 Ru1 C25 69.20(11) . . ?
N1 Ru1 C23 100.36(10) . . ?
C26 Ru1 C23 80.51(10) . . ?
C24 Ru1 C23 37.39(11) . . ?
C27 Ru1 C23 67.77(10) . . ?
C25 Ru1 C23 68.66(11) . . ?
N1 Ru1 C22 89.25(9) . . ?
C26 Ru1 C22 68.35(10) . . ?
C24 Ru1 C22 68.01(11) . . ?
C27 Ru1 C22 37.42(10) . . ?
C25 Ru1 C22 81.66(10) . . ?
C23 Ru1 C22 37.74(10) . . ?
N1 Ru1 Cl1 85.81(6) . . ?
C26 Ru1 Cl1 130.86(8) . . ?
C24 Ru1 Cl1 86.35(8) . . ?
C27 Ru1 Cl1 165.85(8) . . ?
C25 Ru1 Cl1 97.15(8) . . ?
C23 Ru1 Cl1 104.43(8) . . ?
C22 Ru1 Cl1 139.91(7) . . ?
N1 Ru1 Cl2 85.18(6) . . ?
C26 Ru1 Cl2 87.22(8) . . ?
C24 Ru1 Cl2 141.79(8) . . ?
C27 Ru1 Cl2 98.31(8) . . ?
C25 Ru1 Cl2 105.41(8) . . ?
C23 Ru1 Cl2 165.95(7) . . ?
C22 Ru1 Cl2 130.45(8) . . ?
Cl1 Ru1 Cl2 88.76(3) . . ?
C1 N1 C2 106.0(2) . . ?
C1 N1 Ru1 125.45(17) . . ?
C2 N1 Ru1 128.51(15) . . ?
C1 N2 C7 106.98(19) . . ?
C1 N2 C8 127.7(2) . . ?
C7 N2 C8 125.3(2) . . ?
N1 C1 N2 112.8(2) . . ?
N1 C1 H1 123.6 . . ?
N2 C1 H1 123.6 . . ?
C3 C2 C7 120.3(2) . . ?
C3 C2 N1 131.3(2) . . ?
C7 C2 N1 108.4(2) . . ?
C4 C3 C2 117.5(3) . . ?
C4 C3 H3 121.2 . . ?
C2 C3 H3 121.2 . . ?
C3 C4 C5 121.4(3) . . ?
C3 C4 H4 119.3 . . ?
C5 C4 H4 119.3 . . ?
C6 C5 C4 122.3(3) . . ?
C6 C5 H5 118.9 . . ?
C4 C5 H5 118.9 . . ?
C5 C6 C7 116.3(3) . . ?
C5 C6 H6 121.8 . . ?
C7 C6 H6 121.8 . . ?
N2 C7 C6 132.1(2) . . ?
N2 C7 C2 105.8(2) . . ?
C6 C7 C2 122.1(2) . . ?
N2 C8 C9 111.3(2) . . ?
N2 C8 C15 110.5(2) . . ?
C9 C8 C15 114.6(2) . . ?
N2 C8 H8 106.6 . . ?
C9 C8 H8 106.6 . . ?
C15 C8 H8 106.6 . . ?
C10 C9 C14 118.6(3) . . ?
C10 C9 C8 121.7(2) . . ?
C14 C9 C8 119.7(3) . . ?
C11 C10 C9 120.9(3) . . ?
C11 C10 H10 119.6 . . ?
C9 C10 H10 119.6 . . ?
C12 C11 C10 120.0(3) . . ?
C12 C11 H11 120.0 . . ?
C10 C11 H11 120.0 . . ?
C13 C12 C11 120.0(3) . . ?
C13 C12 H12 120.0 . . ?
C11 C12 H12 120.0 . . ?
C12 C13 C14 120.6(3) . . ?
C12 C13 H13 119.7 . . ?
C14 C13 H13 119.7 . . ?
C9 C14 C13 119.9(3) . . ?
C9 C14 H14 120.0 . . ?
C13 C14 H14 120.0 . . ?
C16 C15 C20 118.2(2) . . ?
C16 C15 C8 123.1(2) . . ?
C20 C15 C8 118.6(2) . . ?
C17 C16 C15 120.2(3) . . ?
C17 C16 H16 119.9 . . ?
C15 C16 H16 119.9 . . ?
C18 C17 C16 120.6(3) . . ?
C18 C17 H17 119.7 . . ?
C16 C17 H17 119.7 . . ?
C17 C18 C19 119.6(3) . . ?
C17 C18 H18 120.2 . . ?
C19 C18 H18 120.2 . . ?
C18 C19 C20 120.0(3) . . ?
C18 C19 H19 120.0 . . ?
C20 C19 H19 120.0 . . ?
C19 C20 C15 121.3(3) . . ?
C19 C20 H20 119.3 . . ?
C15 C20 H20 119.3 . . ?
C22 C21 H21A 109.5 . . ?
C22 C21 H21B 109.5 . . ?
H21A C21 H21B 109.5 . . ?
C22 C21 H21C 109.5 . . ?
H21A C21 H21C 109.5 . . ?
H21B C21 H21C 109.5 . . ?
C27 C22 C23 118.3(2) . . ?
C27 C22 C21 122.0(3) . . ?
C23 C22 C21 119.6(3) . . ?
C27 C22 Ru1 69.77(14) . . ?
C23 C22 Ru1 70.11(14) . . ?
C21 C22 Ru1 130.0(2) . . ?
C24 C23 C22 120.5(2) . . ?
C24 C23 Ru1 70.11(15) . . ?
C22 C23 Ru1 72.14(15) . . ?
C24 C23 H23 119.8 . . ?
C22 C23 H23 119.8 . . ?
Ru1 C23 H23 130.6 . . ?
C23 C24 C25 122.4(3) . . ?
C23 C24 Ru1 72.50(16) . . ?
C25 C24 Ru1 72.03(15) . . ?
C23 C24 H24 118.8 . . ?
C25 C24 H24 118.8 . . ?
Ru1 C24 H24 129.3 . . ?
C26 C25 C24 116.3(3) . . ?
C26 C25 C28 123.4(3) . . ?
C24 C25 C28 120.2(3) . . ?
C26 C25 Ru1 69.22(15) . . ?
C24 C25 Ru1 69.77(15) . . ?
C28 C25 Ru1 129.7(2) . . ?
C27 C26 C25 122.1(3) . . ?
C27 C26 Ru1 72.12(14) . . ?
C25 C26 Ru1 72.60(14) . . ?
C27 C26 H26 118.9 . . ?
C25 C26 H26 118.9 . . ?
Ru1 C26 H26 128.8 . . ?
C22 C27 C26 120.3(2) . . ?
C22 C27 Ru1 72.81(14) . . ?
C26 C27 Ru1 69.65(14) . . ?
C22 C27 H27 119.8 . . ?
C26 C27 H27 119.8 . . ?
Ru1 C27 H27 130.3 . . ?
C29 C28 C25 113.7(3) . . ?
C29 C28 C30 111.4(3) . . ?
C25 C28 C30 109.3(3) . . ?
C29 C28 H28 107.4 . . ?
C25 C28 H28 107.4 . . ?
C30 C28 H28 107.4 . . ?
C28 C29 H29A 109.5 . . ?
C28 C29 H29B 109.5 . . ?
H29A C29 H29B 109.5 . . ?
C28 C29 H29C 109.5 . . ?
H29A C29 H29C 109.5 . . ?
H29B C29 H29C 109.5 . . ?
C28 C30 H30A 109.5 . . ?
C28 C30 H30B 109.5 . . ?
H30A C30 H30B 109.5 . . ?
C28 C30 H30C 109.5 . . ?
H30A C30 H30C 109.5 . . ?
H30B C30 H30C 109.5 . . ?

loop_
_geom_bond_atom_site_label_1
_geom_bond_atom_site_label_2
_geom_bond_distance
_geom_bond_site_symmetry_2
_geom_bond_publ_flag
Ru1 N1 2.130(2) . ?
Ru1 C26 2.149(2) . ?
Ru1 C24 2.163(3) . ?
Ru1 C27 2.181(2) . ?
Ru1 C25 2.193(3) . ?
Ru1 C23 2.194(3) . ?
Ru1 C22 2.221(3) . ?
Ru1 Cl1 2.4112(7) . ?
Ru1 Cl2 2.4335(7) . ?
N1 C1 1.317(3) . ?
N1 C2 1.403(3) . ?
N2 C1 1.353(3) . ?
N2 C7 1.395(3) . ?
N2 C8 1.477(3) . ?
C1 H1 0.9300 . ?
C2 C3 1.400(3) . ?
C2 C7 1.402(3) . ?
C3 C4 1.378(4) . ?
C3 H3 0.9300 . ?
C4 C5 1.394(5) . ?
C4 H4 0.9300 . ?
C5 C6 1.380(4) . ?
C5 H5 0.9300 . ?
C6 C7 1.396(4) . ?
C6 H6 0.9300 . ?
C8 C9 1.523(4) . ?
C8 C15 1.529(3) . ?
C8 H8 0.9800 . ?
C9 C10 1.392(4) . ?
C9 C14 1.392(4) . ?
C10 C11 1.382(4) . ?
C10 H10 0.9300 . ?
C11 C12 1.382(5) . ?
C11 H11 0.9300 . ?
C12 C13 1.365(6) . ?
C12 H12 0.9300 . ?
C13 C14 1.397(5) . ?
C13 H13 0.9300 . ?
C14 H14 0.9300 . ?
C15 C16 1.389(4) . ?
C15 C20 1.390(4) . ?
C16 C17 1.389(4) . ?
C16 H16 0.9300 . ?
C17 C18 1.373(4) . ?
C17 H17 0.9300 . ?
C18 C19 1.376(4) . ?
C18 H18 0.9300 . ?
C19 C20 1.377(4) . ?
C19 H19 0.9300 . ?
C20 H20 0.9300 . ?
C21 C22 1.491(4) . ?
C21 H21A 0.9600 . ?
C21 H21B 0.9600 . ?
C21 H21C 0.9600 . ?
C22 C27 1.412(4) . ?
C22 C23 1.428(4) . ?
C23 C24 1.397(4) . ?
C23 H23 0.9300 . ?
C24 C25 1.426(4) . ?
C24 H24 0.9300 . ?
C25 C26 1.420(4) . ?
C25 C28 1.524(4) . ?
C26 C27 1.418(4) . ?
C26 H26 0.9300 . ?
C27 H27 0.9300 . ?
C28 C29 1.508(5) . ?
C28 C30 1.530(5) . ?
C28 H28 0.9800 . ?
C29 H29A 0.9600 . ?
C29 H29B 0.9600 . ?
C29 H29C 0.9600 . ?
C30 H30A 0.9600 . ?
C30 H30B 0.9600 . ?
C30 H30C 0.9600 . ?

loop_
_geom_torsion_atom_site_label_1
_geom_torsion_atom_site_label_2
_geom_torsion_atom_site_label_3
_geom_torsion_atom_site_label_4
_geom_torsion
_geom_torsion_site_symmetry_1
_geom_torsion_site_symmetry_2
_geom_torsion_site_symmetry_3
_geom_torsion_site_symmetry_4
_geom_torsion_publ_flag
C2 N1 C1 N2 -0.7(3) . . . . ?
Ru1 N1 C1 N2 176.16(16) . . . . ?
C7 N2 C1 N1 0.0(3) . . . . ?
C8 N2 C1 N1 -179.5(2) . . . . ?
C1 N1 C2 C3 -178.4(3) . . . . ?
Ru1 N1 C2 C3 4.9(4) . . . . ?
C1 N1 C2 C7 1.2(3) . . . . ?
Ru1 N1 C2 C7 -175.58(16) . . . . ?
C7 C2 C3 C4 -0.1(4) . . . . ?
N1 C2 C3 C4 179.4(3) . . . . ?
C2 C3 C4 C5 0.6(5) . . . . ?
C3 C4 C5 C6 0.0(5) . . . . ?
C4 C5 C6 C7 -1.2(5) . . . . ?
C1 N2 C7 C6 -179.8(3) . . . . ?
C8 N2 C7 C6 -0.3(4) . . . . ?
C1 N2 C7 C2 0.7(3) . . . . ?
C8 N2 C7 C2 -179.8(2) . . . . ?
C5 C6 C7 N2 -177.7(3) . . . . ?
C5 C6 C7 C2 1.7(4) . . . . ?
C3 C2 C7 N2 178.5(2) . . . . ?
N1 C2 C7 N2 -1.2(3) . . . . ?
C3 C2 C7 C6 -1.1(4) . . . . ?
N1 C2 C7 C6 179.3(2) . . . . ?
C1 N2 C8 C9 92.5(3) . . . . ?
C7 N2 C8 C9 -86.9(3) . . . . ?
C1 N2 C8 C15 -36.1(3) . . . . ?
C7 N2 C8 C15 144.5(2) . . . . ?
N2 C8 C9 C10 -48.4(3) . . . . ?
C15 C8 C9 C10 77.9(3) . . . . ?
N2 C8 C9 C14 132.7(3) . . . . ?
C15 C8 C9 C14 -101.0(3) . . . . ?
C14 C9 C10 C11 0.6(4) . . . . ?
C8 C9 C10 C11 -178.4(3) . . . . ?
C9 C10 C11 C12 -1.1(5) . . . . ?
C10 C11 C12 C13 1.5(5) . . . . ?
C11 C12 C13 C14 -1.4(5) . . . . ?
C10 C9 C14 C13 -0.5(4) . . . . ?
C8 C9 C14 C13 178.5(3) . . . . ?
C12 C13 C14 C9 1.0(5) . . . . ?
N2 C8 C15 C16 128.8(3) . . . . ?
C9 C8 C15 C16 2.1(3) . . . . ?
N2 C8 C15 C20 -54.5(3) . . . . ?
C9 C8 C15 C20 178.8(2) . . . . ?
C20 C15 C16 C17 -0.5(4) . . . . ?
C8 C15 C16 C17 176.2(3) . . . . ?
C15 C16 C17 C18 0.7(5) . . . . ?
C16 C17 C18 C19 -0.2(5) . . . . ?
C17 C18 C19 C20 -0.6(5) . . . . ?
C18 C19 C20 C15 0.8(5) . . . . ?
C16 C15 C20 C19 -0.3(4) . . . . ?
C8 C15 C20 C19 -177.1(3) . . . . ?
C27 C22 C23 C24 0.7(4) . . . . ?
C21 C22 C23 C24 178.4(3) . . . . ?
Ru1 C22 C23 C24 52.8(2) . . . . ?
C27 C22 C23 Ru1 -52.2(2) . . . . ?
C21 C22 C23 Ru1 125.5(3) . . . . ?
C22 C23 C24 C25 0.5(4) . . . . ?
Ru1 C23 C24 C25 54.3(2) . . . . ?
C22 C23 C24 Ru1 -53.8(2) . . . . ?
C23 C24 C25 C26 -1.6(4) . . . . ?
Ru1 C24 C25 C26 52.8(2) . . . . ?
C23 C24 C25 C28 -179.5(3) . . . . ?
Ru1 C24 C25 C28 -125.0(3) . . . . ?
C23 C24 C25 Ru1 -54.5(2) . . . . ?
C24 C25 C26 C27 1.7(4) . . . . ?
C28 C25 C26 C27 179.4(3) . . . . ?
Ru1 C25 C26 C27 54.8(2) . . . . ?
C24 C25 C26 Ru1 -53.1(2) . . . . ?
C28 C25 C26 Ru1 124.6(3) . . . . ?
C23 C22 C27 C26 -0.6(4) . . . . ?
C21 C22 C27 C26 -178.3(3) . . . . ?
Ru1 C22 C27 C26 -53.0(2) . . . . ?
C23 C22 C27 Ru1 52.4(2) . . . . ?
C21 C22 C27 Ru1 -125.3(3) . . . . ?
C25 C26 C27 C22 -0.6(4) . . . . ?
Ru1 C26 C27 C22 54.4(2) . . . . ?
C25 C26 C27 Ru1 -55.0(2) . . . . ?
C26 C25 C28 C29 -36.3(4) . . . . ?
C24 C25 C28 C29 141.3(3) . . . . ?
Ru1 C25 C28 C29 53.4(4) . . . . ?
C26 C25 C28 C30 88.8(4) . . . . ?
C24 C25 C28 C30 -93.6(3) . . . . ?
Ru1 C25 C28 C30 178.5(2) . . . . ?
